data_4505413
loop_
_publ_author_name
'Kutasi, Anna M.'
'Harris, Alexander R.'
'Batten, Stuart R.'
'Moubaraki, Boujemaa'
'Murray, Keith S.'

_publ_contact_author
;
    Dr. S.R. Batten
    School of Chemistry
    Monash University 3800
    AUSTRALIA
;
_publ_section_title
;
 Coordination Polymers of Dicyanamide and Methylpyrazine:&#x2009;
 Syntheses, Structures, and Magnetic Properties
;
_journal_issue 3
_journal_name_full 'Crystal Growth &amp; Design'
_journal_page_first 605
_journal_paper_doi 10.1021/cg049952x
_journal_volume 4
_journal_year 2004
_chemical_formula_sum 'C14 H14 Co N10 O'
_chemical_formula_weight 397.28
_chemical_name_systematic
; 
 ? 
;
_space_group_IT_number 52
_symmetry_cell_setting orthorhombic
_symmetry_space_group_name_Hall '-P 2a 2bc'
_symmetry_space_group_name_H-M 'P n n a'
_atom_sites_solution_hydrogens geom
_atom_sites_solution_primary direct
_atom_sites_solution_secondary difmap
_audit_creation_method SHELXL-97
_cell_angle_alpha 90.00
_cell_angle_beta 90.00
_cell_angle_gamma 90.00
_cell_formula_units_Z 4
_cell_length_a 13.7982(3)
_cell_length_b 13.0362(2)
_cell_length_c 9.2955(2)
_cell_measurement_temperature 123(2)
_cell_volume 1672.04(6)
_computing_cell_refinement 'Bruker XSCANS'
_computing_data_collection 'Bruker XSCANS'
_computing_data_reduction 'Bruker SHELXTL'
_computing_molecular_graphics 'Bruker SHELXTL'
_computing_publication_material 'Bruker SHELXTL'
_computing_structure_refinement 'SHELXL-97 (Sheldrick, 1997)'
_computing_structure_solution 'SHELXS-97 (Sheldrick, 1990)'
_diffrn_ambient_temperature 123(2)
_diffrn_measured_fraction_theta_full 0.996
_diffrn_measured_fraction_theta_max 0.983
_diffrn_measurement_device_type 'Bruker P4'
_diffrn_measurement_method '\w scans'
_diffrn_radiation_monochromator graphite
_diffrn_radiation_source 'fine-focus sealed tube'
_diffrn_radiation_type MoK\a
_diffrn_radiation_wavelength 0.71073
_diffrn_reflns_av_R_equivalents 0.0478
_diffrn_reflns_av_sigmaI/netI 0.0345
_diffrn_reflns_limit_h_max 19
_diffrn_reflns_limit_h_min -10
_diffrn_reflns_limit_k_max 18
_diffrn_reflns_limit_k_min -12
_diffrn_reflns_limit_l_max 13
_diffrn_reflns_limit_l_min -12
_diffrn_reflns_number 11397
_diffrn_reflns_theta_full 30.00
_diffrn_reflns_theta_max 30.68
_diffrn_reflns_theta_min 3.34
_exptl_absorpt_coefficient_mu 1.055
_exptl_absorpt_correction_T_max 0.8681
_exptl_absorpt_correction_T_min 0.7248
_exptl_absorpt_correction_type integration
_exptl_crystal_colour pink
_exptl_crystal_density_diffrn 1.578
_exptl_crystal_density_method 'not measured'
_exptl_crystal_description rod
_exptl_crystal_F_000 812
_exptl_crystal_size_max 0.75
_exptl_crystal_size_mid 0.3
_exptl_crystal_size_min 0.15
_refine_diff_density_max 0.517
_refine_diff_density_min -0.579
_refine_diff_density_rms 0.081
_refine_ls_extinction_method none
_refine_ls_goodness_of_fit_ref 1.046
_refine_ls_hydrogen_treatment mixed
_refine_ls_matrix_type full
_refine_ls_number_parameters 123
_refine_ls_number_reflns 2556
_refine_ls_number_restraints 0
_refine_ls_restrained_S_all 1.046
_refine_ls_R_factor_all 0.0413
_refine_ls_R_factor_gt 0.0342
_refine_ls_shift/su_max 0.001
_refine_ls_shift/su_mean 0.000
_refine_ls_structure_factor_coef Fsqd
_refine_ls_weighting_details 'calc w=1/[\s^2^(Fo^2^)+(0.0480P)^2^+1.1028P] where P=(Fo^2^+2Fc^2^)/3'
_refine_ls_weighting_scheme calc
_refine_ls_wR_factor_gt 0.0937
_refine_ls_wR_factor_ref 0.0976
_reflns_number_gt 2167
_reflns_number_total 2556
_reflns_threshold_expression >2sigma(I)
_cod_data_source_file cg049952xsi20040130_120805.cif
_cod_data_source_block compound1
_cod_depositor_comments
;
The following automatic conversions were performed:

'_symmetry_cell_setting' value 'Orthorhombic' changed to
'orthorhombic' according to
/home/saulius/struct/CIF-dictionaries/cif_core.dic dictionary named
'cif_core.dic' version 2.4.1 from 2010-06-29.

Automatic conversion script
Id: cif_fix_values 1715 2011-07-08 13:25:40Z adriana 
;
_cod_original_sg_symbol_H-M Pnna
_cod_database_code 4505413

loop_
_symmetry_equiv_pos_as_xyz
'x, y, z'
'-x+1/2, -y, z'
'x, -y+1/2, -z+1/2'
'-x+1/2, y+1/2, -z+1/2'
'-x, -y, -z'
'x-1/2, y, -z'
'-x, y-1/2, z-1/2'
'x-1/2, -y-1/2, z-1/2'

loop_
_atom_site_label
_atom_site_type_symbol
_atom_site_fract_x
_atom_site_fract_y
_atom_site_fract_z
_atom_site_U_iso_or_equiv
_atom_site_adp_type
_atom_site_occupancy
_atom_site_symmetry_multiplicity
_atom_site_calc_flag
_atom_site_refinement_flags
Co1 Co 0.376477(18) 0.7500 0.2500 0.01143(10) Uani 1 2 d S
N3 N 0.09998(11) 0.86851(13) 0.06517(17) 0.0329(4) Uani 1 1 d .
C1 C 0.18806(11) 0.83755(10) 0.08744(14) 0.0157(3) Uani 1 1 d .
N1 N 0.26619(9) 0.81835(9) 0.12321(13) 0.0178(2) Uani 1 1 d .
C2 C 0.04264(10) 0.83644(10) -0.03570(15) 0.0152(3) Uani 1 1 d .
N2 N -0.01646(9) 0.81628(9) -0.11893(13) 0.0170(2) Uani 1 1 d .
N4 N 0.37433(8) 0.61906(9) 0.10847(13) 0.0145(2) Uani 1 1 d .
C3 C 0.37813(10) 0.52359(11) 0.16131(17) 0.0179(3) Uani 1 1 d .
H3A H 0.3816 0.5134 0.2624 0.022 Uiso 1 1 calc R
C4 C 0.37710(11) 0.43946(12) 0.07015(18) 0.0216(3) Uani 1 1 d .
H4A H 0.3788 0.3728 0.1112 0.026 Uiso 1 1 calc R
N5 N 0.37376(9) 0.44812(10) -0.07340(15) 0.0209(3) Uani 1 1 d .
C5 C 0.37105(10) 0.54323(12) -0.12667(17) 0.0178(3) Uani 1 1 d .
C6 C 0.37023(10) 0.62847(11) -0.03465(16) 0.0164(3) Uani 1 1 d .
H6A H 0.3666 0.6952 -0.0754 0.020 Uiso 1 1 calc R
C7 C 0.37061(13) 0.55702(15) -0.2864(2) 0.0269(3) Uani 1 1 d .
H7A H 0.3709 0.4897 -0.3333 0.040 Uiso 1 1 calc R
H7B H 0.4283 0.5956 -0.3156 0.040 Uiso 1 1 calc R
H7C H 0.3123 0.5948 -0.3151 0.040 Uiso 1 1 calc R
O1 O 0.29937(14) 0.2500 -0.2500 0.0310(4) Uani 1 2 d S
H1 H 0.338(2) 0.302(2) -0.221(3) 0.064(9) Uiso 1 1 d .

loop_
_atom_site_aniso_label
_atom_site_aniso_U_11
_atom_site_aniso_U_22
_atom_site_aniso_U_33
_atom_site_aniso_U_23
_atom_site_aniso_U_13
_atom_site_aniso_U_12
Co1 0.00987(14) 0.01454(15) 0.00987(14) 0.00209(8) 0.000 0.000
N3 0.0215(6) 0.0456(9) 0.0317(8) -0.0243(7) -0.0132(6) 0.0145(6)
C1 0.0200(6) 0.0154(6) 0.0118(5) -0.0020(5) -0.0022(5) 0.0007(5)
N1 0.0176(6) 0.0214(6) 0.0145(5) -0.0010(4) -0.0035(5) 0.0027(5)
C2 0.0142(6) 0.0151(6) 0.0164(6) -0.0029(5) 0.0000(5) 0.0031(5)
N2 0.0149(5) 0.0197(6) 0.0165(5) -0.0038(4) -0.0012(4) -0.0006(4)
N4 0.0132(5) 0.0160(5) 0.0144(5) 0.0017(4) 0.0003(4) 0.0009(4)
C3 0.0197(7) 0.0178(6) 0.0164(6) 0.0036(5) 0.0008(5) -0.0008(5)
C4 0.0256(8) 0.0150(6) 0.0243(8) 0.0021(5) 0.0020(6) -0.0015(5)
N5 0.0202(6) 0.0199(6) 0.0225(7) -0.0029(5) 0.0012(5) -0.0008(5)
C5 0.0140(6) 0.0225(7) 0.0169(6) -0.0011(5) 0.0017(5) 0.0012(5)
C6 0.0162(6) 0.0180(6) 0.0150(6) 0.0022(5) 0.0010(5) 0.0007(5)
C7 0.0311(9) 0.0343(9) 0.0154(7) -0.0022(7) 0.0007(6) 0.0037(7)
O1 0.0219(8) 0.0353(10) 0.0359(10) 0.0009(7) 0.000 0.000

loop_
_atom_type_symbol
_atom_type_description
_atom_type_scat_dispersion_real
_atom_type_scat_dispersion_imag
_atom_type_scat_source
C C 0.0033 0.0016 'International Tables Vol C Tables 4.2.6.8 and 6.1.1.4'
H H 0.0000 0.0000 'International Tables Vol C Tables 4.2.6.8 and 6.1.1.4'
N N 0.0061 0.0033 'International Tables Vol C Tables 4.2.6.8 and 6.1.1.4'
O O 0.0106 0.0060 'International Tables Vol C Tables 4.2.6.8 and 6.1.1.4'
Co Co 0.3494 0.9721 'International Tables Vol C Tables 4.2.6.8 and 6.1.1.4'

loop_
_geom_angle_atom_site_label_1
_geom_angle_atom_site_label_2
_geom_angle_atom_site_label_3
_geom_angle
_geom_angle_site_symmetry_1
_geom_angle_site_symmetry_3
N2 Co1 N2 90.63(7) 6_655 8_676
N2 Co1 N1 90.54(5) 6_655 .
N2 Co1 N1 178.31(5) 8_676 .
N2 Co1 N1 178.31(5) 6_655 3_565
N2 Co1 N1 90.54(5) 8_676 3_565
N1 Co1 N1 88.31(7) . 3_565
N2 Co1 N4 88.93(5) 6_655 .
N2 Co1 N4 92.18(5) 8_676 .
N1 Co1 N4 89.06(5) . .
N1 Co1 N4 89.80(5) 3_565 .
N2 Co1 N4 92.18(5) 6_655 3_565
N2 Co1 N4 88.93(5) 8_676 3_565
N1 Co1 N4 89.80(5) . 3_565
N1 Co1 N4 89.06(5) 3_565 3_565
N4 Co1 N4 178.42(6) . 3_565
C2 N3 C1 125.94(14) . .
N1 C1 N3 170.86(15) . .
C1 N1 Co1 156.96(12) . .
N2 C2 N3 171.68(15) . .
C2 N2 Co1 168.26(12) . 6
C6 N4 C3 116.86(13) . .
C6 N4 Co1 122.36(10) . .
C3 N4 Co1 120.78(10) . .
N4 C3 C4 120.72(14) . .
N5 C4 C3 122.86(14) . .
C5 N5 C4 116.64(13) . .
N5 C5 C6 120.64(14) . .
N5 C5 C7 118.66(14) . .
C6 C5 C7 120.68(14) . .
N4 C6 C5 122.26(14) . .

loop_
_geom_bond_atom_site_label_1
_geom_bond_atom_site_label_2
_geom_bond_distance
_geom_bond_site_symmetry_2
Co1 N2 2.1008(12) 6_655
Co1 N2 2.1008(12) 8_676
Co1 N1 2.1210(12) .
Co1 N1 2.1210(12) 3_565
Co1 N4 2.1553(12) .
Co1 N4 2.1553(12) 3_565
N3 C2 1.2961(19) .
N3 C1 1.297(2) .
C1 N1 1.1556(19) .
C2 N2 1.1544(18) .
N2 Co1 2.1008(12) 6
N4 C6 1.3372(18) .
N4 C3 1.3390(18) .
C3 C4 1.386(2) .
C4 N5 1.340(2) .
N5 C5 1.336(2) .
C5 C6 1.402(2) .
C5 C7 1.496(2) .
